data_7039924
loop_
_publ_author_name
'Tatikonda, Rajendhraprasad'
'Bhowmik, Sandip'
'Rissanen, Kari'
'Haukka, Matti'
'Cametti, Massimo'

_publ_section_title
;
 Metallogel formation in aqueous DMSO by perfluoroalkyl decorated
 terpyridine ligands.
;
_journal_issue 32
_journal_name_full 'Dalton transactions (Cambridge, England : 2003)'
_journal_page_first 12756
_journal_page_last 12762
_journal_paper_doi 10.1039/c6dt02008a
_journal_volume 45
_journal_year 2016
_chemical_formula_moiety 'C26 H16 Br2 F17 N3 O Zn, C2 H6 O S'
_chemical_formula_sum 'C28 H22 Br2 F17 N3 O2 S Zn'
_chemical_formula_weight 1012.73
_space_group_crystal_system triclinic
_space_group_IT_number 2
_space_group_name_Hall '-P 1'
_space_group_name_H-M_alt 'P -1'
_symmetry_space_group_name_Hall '-P 1'
_symmetry_space_group_name_H-M 'P -1'
_atom_sites_solution_hydrogens geom
_audit_creation_method SHELXL-2014/7
_audit_update_record
;
2016-04-29 deposited with the CCDC.
2016-07-14 downloaded from the CCDC.
;
_cell_angle_alpha 97.0241(17)
_cell_angle_beta 91.4090(17)
_cell_angle_gamma 94.9834(16)
_cell_formula_units_Z 2
_cell_length_a 7.66921(15)
_cell_length_b 10.9302(2)
_cell_length_c 20.8875(5)
_cell_measurement_reflns_used 11370
_cell_measurement_temperature 100(2)
_cell_measurement_theta_max 29.3320
_cell_measurement_theta_min 3.3630
_cell_volume 1730.11(6)
_computing_cell_refinement
;
CrysAlisPro 1.171.38.41 (Rigaku Oxford Diffraction, 2015)
;
_computing_data_collection
;
CrysAlisPro 1.171.38.41 (Rigaku Oxford Diffraction, 2015)
;
_computing_data_reduction
;
CrysAlisPro 1.171.38.41 (Rigaku Oxford Diffraction, 2015)
;
_computing_molecular_graphics 'CrystaMaker (CrystalMaker Software ltd., 2014)'
_computing_publication_material 'SHELXL-2014 (Sheldrick, 2014)'
_computing_structure_refinement 'SHELXL-2014 (Sheldrick, 2014)'
_computing_structure_solution 'SUPERFLIP (Palatinus & Chapuis, 2007)'
_diffrn_ambient_temperature 100(2)
_diffrn_detector_area_resol_mean 10.3953
_diffrn_measured_fraction_theta_full 0.998
_diffrn_measured_fraction_theta_max 0.991
_diffrn_measurement_device '\k-geometry diffractometer'
_diffrn_measurement_device_type 'SuperNova, Dual, Cu at zero, Atlas'
_diffrn_measurement_method '\f scans and \w scans with \k offset'
_diffrn_radiation_monochromator mirror
_diffrn_radiation_type MoK\a
_diffrn_radiation_wavelength 0.71073
_diffrn_reflns_av_R_equivalents 0.0208
_diffrn_reflns_av_unetI/netI 0.0275
_diffrn_reflns_Laue_measured_fraction_full 0.998
_diffrn_reflns_Laue_measured_fraction_max 0.991
_diffrn_reflns_limit_h_max 9
_diffrn_reflns_limit_h_min -9
_diffrn_reflns_limit_k_max 10
_diffrn_reflns_limit_k_min -13
_diffrn_reflns_limit_l_max 26
_diffrn_reflns_limit_l_min -26
_diffrn_reflns_number 18565
_diffrn_reflns_point_group_measured_fraction_full 0.998
_diffrn_reflns_point_group_measured_fraction_max 0.991
_diffrn_reflns_theta_full 25.242
_diffrn_reflns_theta_max 27.250
_diffrn_reflns_theta_min 3.124
_diffrn_source micro-source
_exptl_absorpt_coefficient_mu 3.205
_exptl_absorpt_correction_T_max 0.891
_exptl_absorpt_correction_T_min 0.619
_exptl_absorpt_correction_type analytical
_exptl_absorpt_process_details
;
CrysAlisPro 1.171.38.41 (Rigaku Oxford Diffraction, 2015)
Analytical numeric absorption correction using a multifaceted crystal
model based on expressions derived by R.C. Clark & J.S. Reid.
(Clark, R. C. & Reid, J. S. (1995). Acta Cryst. A51, 887-897)
Empirical absorption correction using spherical harmonics,
implemented in SCALE3 ABSPACK scaling algorithm.
;
_exptl_crystal_colour colourless
_exptl_crystal_density_diffrn 1.944
_exptl_crystal_description block
_exptl_crystal_F_000 992
_exptl_crystal_size_max 0.203
_exptl_crystal_size_mid 0.169
_exptl_crystal_size_min 0.037
_refine_diff_density_max 1.228
_refine_diff_density_min -0.579
_refine_diff_density_rms 0.070
_refine_ls_extinction_method none
_refine_ls_goodness_of_fit_ref 1.051
_refine_ls_hydrogen_treatment constr
_refine_ls_matrix_type full
_refine_ls_number_parameters 489
_refine_ls_number_reflns 7660
_refine_ls_number_restraints 0
_refine_ls_restrained_S_all 1.051
_refine_ls_R_factor_all 0.0296
_refine_ls_R_factor_gt 0.0256
_refine_ls_shift/su_max 0.002
_refine_ls_shift/su_mean 0.000
_refine_ls_structure_factor_coef Fsqd
_refine_ls_weighting_details 'w=1/[\s^2^(Fo^2^)+(0.0274P)^2^+0.9011P] where P=(Fo^2^+2Fc^2^)/3'
_refine_ls_weighting_scheme calc
_refine_ls_wR_factor_gt 0.0595
_refine_ls_wR_factor_ref 0.0615
_reflns_Friedel_coverage 0.000
_reflns_number_gt 6987
_reflns_number_total 7660
_reflns_threshold_expression 'I > 2\s(I)'
_cod_data_source_file c6dt02008a2.cif
_cod_data_source_block 4
_cod_depositor_comments 'Adding full bibliography for 7039921--7039925.cif.'
_cod_original_cell_volume 1730.10(6)
_cod_database_code 7039924
_shelx_shelxl_version_number 2014/7
_shelx_space_group_comment
;
The symmetry employed for this shelxl refinement is uniquely defined
by the following loop, which should always be used as a source of
symmetry information in preference to the above space-group names.
They are only intended as comments.
;
_shelx_estimated_absorpt_t_min 0.562
_shelx_estimated_absorpt_t_max 0.891

loop_
_space_group_symop_operation_xyz
'x, y, z'
'-x, -y, -z'

loop_
_atom_site_label
_atom_site_type_symbol
_atom_site_fract_x
_atom_site_fract_y
_atom_site_fract_z
_atom_site_U_iso_or_equiv
_atom_site_adp_type
_atom_site_occupancy
_atom_site_site_symmetry_order
_atom_site_calc_flag
_atom_site_refinement_flags_posn
_atom_site_refinement_flags_adp
Br1 Br 0.00512(3) 0.14997(2) 0.69859(2) 0.01848(6) Uani 1 1 d . .
Br2 Br -0.34211(2) 0.35923(2) 0.63051(2) 0.01733(6) Uani 1 1 d . .
Zn1 Zn -0.08779(3) 0.24804(2) 0.60755(2) 0.01369(6) Uani 1 1 d . .
F1 F 0.37866(16) 0.28103(12) 0.11076(6) 0.0264(3) Uani 1 1 d . .
F2 F 0.24561(15) 0.44848(12) 0.13326(6) 0.0265(3) Uani 1 1 d . .
F3 F 0.53547(16) 0.54347(11) 0.21625(6) 0.0238(3) Uani 1 1 d . .
F4 F 0.66703(14) 0.38166(11) 0.17689(6) 0.0212(3) Uani 1 1 d . .
F5 F 0.58293(15) 0.44670(11) 0.05250(5) 0.0214(3) Uani 1 1 d . .
F6 F 0.50062(15) 0.61839(11) 0.10205(6) 0.0252(3) Uani 1 1 d . .
F7 F 0.83219(17) 0.63004(13) 0.17593(6) 0.0312(3) Uani 1 1 d . .
F8 F 0.90068(15) 0.48923(11) 0.10013(6) 0.0248(3) Uani 1 1 d . .
F9 F 0.77892(16) 0.64362(13) 0.01125(6) 0.0317(3) Uani 1 1 d . .
F10 F 0.77063(17) 0.78533(12) 0.09379(8) 0.0360(4) Uani 1 1 d . .
F11 F 1.12190(16) 0.72458(13) 0.12527(6) 0.0314(3) Uani 1 1 d . .
F12 F 1.11302(16) 0.63040(12) 0.02741(7) 0.0298(3) Uani 1 1 d . .
F13 F 0.97669(18) 0.85350(14) -0.00850(8) 0.0417(4) Uani 1 1 d . .
F14 F 1.0661(2) 0.93575(13) 0.08782(8) 0.0445(4) Uani 1 1 d . .
F15 F 1.39143(19) 0.84217(17) 0.06016(10) 0.0612(6) Uani 1 1 d . .
F16 F 1.2942(2) 0.79759(16) -0.03786(10) 0.0628(6) Uani 1 1 d . .
F17 F 1.30560(18) 0.98335(14) 0.00679(9) 0.0495(5) Uani 1 1 d . .
O1 O 0.12492(18) 0.30284(13) 0.32784(7) 0.0189(3) Uani 1 1 d . .
N1 N -0.2085(2) 0.07874(15) 0.55036(8) 0.0145(3) Uani 1 1 d . .
N2 N -0.00433(19) 0.25696(14) 0.51320(8) 0.0124(3) Uani 1 1 d . .
N3 N 0.1109(2) 0.40738(15) 0.61412(8) 0.0155(3) Uani 1 1 d . .
C1 C -0.3067(3) -0.01123(19) 0.57371(10) 0.0179(4) Uani 1 1 d . .
H1 H -0.3249 -0.0043 0.6188 0.021 Uiso 1 1 calc R U
C2 C -0.3831(2) -0.11468(19) 0.53452(11) 0.0193(4) Uani 1 1 d . .
H2 H -0.4531 -0.1769 0.5526 0.023 Uiso 1 1 calc R U
C3 C -0.3562(2) -0.12605(19) 0.46916(10) 0.0185(4) Uani 1 1 d . .
H3 H -0.4062 -0.1966 0.4416 0.022 Uiso 1 1 calc R U
C4 C -0.2547(2) -0.03247(18) 0.44432(10) 0.0166(4) Uani 1 1 d . .
H4 H -0.2350 -0.0373 0.3994 0.020 Uiso 1 1 calc R U
C5 C -0.1829(2) 0.06780(18) 0.48643(9) 0.0133(4) Uani 1 1 d . .
C6 C -0.0689(2) 0.17166(17) 0.46505(9) 0.0134(4) Uani 1 1 d . .
C7 C -0.0292(2) 0.17875(18) 0.40094(10) 0.0155(4) Uani 1 1 d . .
H7 H -0.0749 0.1165 0.3676 0.019 Uiso 1 1 calc R U
C8 C 0.0799(2) 0.28037(18) 0.38737(9) 0.0154(4) Uani 1 1 d . .
C9 C 0.1497(2) 0.36816(18) 0.43757(9) 0.0148(4) Uani 1 1 d . .
H9 H 0.2260 0.4370 0.4290 0.018 Uiso 1 1 calc R U
C10 C 0.1057(2) 0.35302(17) 0.49999(9) 0.0128(4) Uani 1 1 d . .
C11 C 0.1731(2) 0.43822(18) 0.55797(9) 0.0134(4) Uani 1 1 d . .
C12 C 0.2896(3) 0.54232(18) 0.55501(10) 0.0171(4) Uani 1 1 d . .
H12 H 0.3337 0.5616 0.5150 0.021 Uiso 1 1 calc R U
C13 C 0.3395(3) 0.61698(19) 0.61219(10) 0.0197(4) Uani 1 1 d . .
H13 H 0.4184 0.6888 0.6118 0.024 Uiso 1 1 calc R U
C14 C 0.2737(3) 0.58628(19) 0.66955(10) 0.0197(4) Uani 1 1 d . .
H14 H 0.3052 0.6373 0.7090 0.024 Uiso 1 1 calc R U
C15 C 0.1615(3) 0.48019(19) 0.66883(10) 0.0187(4) Uani 1 1 d . .
H15 H 0.1187 0.4581 0.7085 0.022 Uiso 1 1 calc R U
C16 C 0.0744(3) 0.2106(2) 0.27371(10) 0.0207(4) Uani 1 1 d . .
H16A H -0.0528 0.1855 0.2736 0.025 Uiso 1 1 calc R U
H16B H 0.1386 0.1364 0.2760 0.025 Uiso 1 1 calc R U
C17 C 0.1199(3) 0.2691(2) 0.21343(10) 0.0219(4) Uani 1 1 d . .
H17A H 0.0351 0.3298 0.2062 0.026 Uiso 1 1 calc R U
H17B H 0.1107 0.2043 0.1757 0.026 Uiso 1 1 calc R U
C18 C 0.3057(3) 0.33432(19) 0.21932(10) 0.0178(4) Uani 1 1 d . .
H18A H 0.3101 0.4061 0.2534 0.021 Uiso 1 1 calc R U
H18B H 0.3881 0.2765 0.2327 0.021 Uiso 1 1 calc R U
C19 C 0.3637(3) 0.37838(19) 0.15707(10) 0.0182(4) Uani 1 1 d . .
C20 C 0.5419(2) 0.45775(19) 0.16464(9) 0.0163(4) Uani 1 1 d . .
C21 C 0.6026(2) 0.52566(19) 0.10707(9) 0.0167(4) Uani 1 1 d . .
C22 C 0.7976(3) 0.58142(19) 0.11449(10) 0.0170(4) Uani 1 1 d . .
C23 C 0.8448(3) 0.68255(19) 0.07056(10) 0.0193(4) Uani 1 1 d . .
C24 C 1.0448(3) 0.7186(2) 0.06653(10) 0.0197(4) Uani 1 1 d . .
C25 C 1.0873(3) 0.8442(2) 0.04081(12) 0.0264(5) Uani 1 1 d . .
C26 C 1.2748(3) 0.8663(2) 0.01683(15) 0.0373(6) Uani 1 1 d . .
S1 S 0.49388(9) 0.02519(6) 0.23616(3) 0.03372(14) Uani 1 1 d . .
O2 O 0.5549(3) 0.10084(17) 0.29818(9) 0.0522(6) Uani 1 1 d . .
C27 C 0.4959(3) -0.1338(2) 0.24747(13) 0.0317(5) Uani 1 1 d . .
H27A H 0.4052 -0.1552 0.2775 0.048 Uiso 1 1 calc R U
H27B H 0.6108 -0.1480 0.2652 0.048 Uiso 1 1 calc R U
H27C H 0.4728 -0.1856 0.2059 0.048 Uiso 1 1 calc R U
C28 C 0.6725(4) 0.0334(2) 0.18341(13) 0.0386(6) Uani 1 1 d . .
H28A H 0.7737 0.0006 0.2026 0.058 Uiso 1 1 calc R U
H28B H 0.7030 0.1199 0.1769 0.058 Uiso 1 1 calc R U
H28C H 0.6389 -0.0156 0.1418 0.058 Uiso 1 1 calc R U

loop_
_atom_site_aniso_label
_atom_site_aniso_U_11
_atom_site_aniso_U_22
_atom_site_aniso_U_33
_atom_site_aniso_U_23
_atom_site_aniso_U_13
_atom_site_aniso_U_12
Br1 0.02300(11) 0.01787(11) 0.01549(10) 0.00559(8) -0.00020(7) 0.00231(8)
Br2 0.01596(10) 0.01316(10) 0.02323(11) 0.00330(8) 0.00395(8) 0.00099(7)
Zn1 0.01460(11) 0.01302(12) 0.01405(12) 0.00441(9) 0.00224(8) 0.00028(8)
F1 0.0315(7) 0.0269(7) 0.0178(6) -0.0033(5) 0.0067(5) -0.0069(5)
F2 0.0171(6) 0.0369(8) 0.0290(7) 0.0185(6) 0.0002(5) 0.0027(5)
F3 0.0289(7) 0.0240(7) 0.0164(6) -0.0023(5) 0.0066(5) -0.0034(5)
F4 0.0186(6) 0.0265(7) 0.0212(6) 0.0116(5) 0.0003(5) 0.0045(5)
F5 0.0228(6) 0.0275(7) 0.0126(6) 0.0020(5) -0.0002(5) -0.0045(5)
F6 0.0194(6) 0.0241(7) 0.0361(8) 0.0154(6) 0.0056(5) 0.0069(5)
F7 0.0334(7) 0.0424(9) 0.0137(6) 0.0006(6) 0.0007(5) -0.0156(6)
F8 0.0176(6) 0.0223(7) 0.0375(8) 0.0124(6) 0.0040(5) 0.0056(5)
F9 0.0282(7) 0.0455(9) 0.0219(7) 0.0176(6) -0.0066(5) -0.0103(6)
F10 0.0263(7) 0.0198(7) 0.0655(10) 0.0117(7) 0.0203(7) 0.0078(5)
F11 0.0255(7) 0.0390(8) 0.0294(7) 0.0128(6) -0.0064(5) -0.0084(6)
F12 0.0282(7) 0.0222(7) 0.0401(8) 0.0040(6) 0.0174(6) 0.0043(5)
F13 0.0295(8) 0.0449(9) 0.0573(10) 0.0361(8) -0.0023(7) -0.0008(6)
F14 0.0488(9) 0.0189(7) 0.0651(11) 0.0010(7) 0.0226(8) -0.0014(6)
F15 0.0221(8) 0.0596(11) 0.1113(16) 0.0543(11) -0.0031(9) -0.0023(7)
F16 0.0687(12) 0.0467(11) 0.0786(14) 0.0182(10) 0.0530(11) 0.0079(9)
F17 0.0273(8) 0.0314(8) 0.0977(14) 0.0361(9) 0.0179(8) 0.0040(6)
O1 0.0252(8) 0.0171(7) 0.0135(7) 0.0022(6) 0.0048(6) -0.0035(6)
N1 0.0130(8) 0.0139(8) 0.0179(8) 0.0062(7) 0.0017(6) 0.0028(6)
N2 0.0116(8) 0.0112(8) 0.0150(8) 0.0037(6) 0.0018(6) 0.0015(6)
N3 0.0162(8) 0.0154(9) 0.0153(8) 0.0050(7) 0.0004(6) 0.0000(6)
C1 0.0171(10) 0.0175(10) 0.0209(10) 0.0094(8) 0.0028(8) 0.0018(8)
C2 0.0114(9) 0.0162(10) 0.0320(12) 0.0102(9) 0.0017(8) 0.0004(7)
C3 0.0136(9) 0.0132(10) 0.0286(11) 0.0024(9) -0.0011(8) 0.0007(7)
C4 0.0143(9) 0.0158(10) 0.0196(10) 0.0011(8) 0.0011(7) 0.0024(7)
C5 0.0100(9) 0.0133(9) 0.0179(10) 0.0047(8) 0.0015(7) 0.0040(7)
C6 0.0104(9) 0.0119(9) 0.0188(10) 0.0038(8) 0.0020(7) 0.0035(7)
C7 0.0155(9) 0.0143(10) 0.0167(10) 0.0017(8) 0.0006(7) 0.0013(7)
C8 0.0168(10) 0.0155(10) 0.0151(10) 0.0051(8) 0.0031(7) 0.0029(7)
C9 0.0139(9) 0.0128(10) 0.0185(10) 0.0049(8) 0.0031(7) 0.0003(7)
C10 0.0116(9) 0.0101(9) 0.0177(10) 0.0040(8) 0.0014(7) 0.0024(7)
C11 0.0119(9) 0.0132(9) 0.0158(10) 0.0044(8) 0.0002(7) 0.0020(7)
C12 0.0184(10) 0.0161(10) 0.0174(10) 0.0048(8) 0.0021(8) 0.0000(8)
C13 0.0191(10) 0.0154(10) 0.0241(11) 0.0047(9) -0.0027(8) -0.0038(8)
C14 0.0220(10) 0.0180(11) 0.0178(10) 0.0010(8) -0.0046(8) -0.0020(8)
C15 0.0205(10) 0.0210(11) 0.0154(10) 0.0067(8) 0.0000(8) 0.0000(8)
C16 0.0249(11) 0.0206(11) 0.0147(10) 0.0001(8) 0.0021(8) -0.0056(8)
C17 0.0218(11) 0.0277(12) 0.0156(10) 0.0044(9) 0.0018(8) -0.0041(9)
C18 0.0206(10) 0.0196(11) 0.0138(10) 0.0050(8) 0.0024(8) -0.0004(8)
C19 0.0190(10) 0.0205(11) 0.0155(10) 0.0039(8) 0.0005(8) 0.0017(8)
C20 0.0175(10) 0.0193(10) 0.0130(9) 0.0033(8) 0.0015(7) 0.0045(8)
C21 0.0179(10) 0.0183(10) 0.0146(10) 0.0047(8) 0.0007(7) 0.0026(8)
C22 0.0178(10) 0.0188(10) 0.0144(10) 0.0023(8) 0.0009(7) 0.0007(8)
C23 0.0199(10) 0.0177(11) 0.0218(11) 0.0060(9) 0.0037(8) 0.0036(8)
C24 0.0182(10) 0.0192(11) 0.0229(11) 0.0049(9) 0.0026(8) 0.0038(8)
C25 0.0217(11) 0.0214(12) 0.0384(14) 0.0109(10) 0.0061(10) 0.0040(9)
C26 0.0239(12) 0.0276(13) 0.0660(19) 0.0240(13) 0.0130(12) 0.0054(10)
S1 0.0421(4) 0.0229(3) 0.0369(4) 0.0026(3) 0.0088(3) 0.0064(2)
O2 0.0891(16) 0.0283(11) 0.0353(11) -0.0074(9) 0.0172(10) -0.0049(10)
C27 0.0334(13) 0.0221(12) 0.0402(15) 0.0057(11) 0.0075(11) 0.0007(10)
C28 0.0490(16) 0.0307(14) 0.0343(14) 0.0014(11) 0.0105(12) -0.0055(11)

loop_
_atom_type_symbol
_atom_type_description
_atom_type_scat_dispersion_real
_atom_type_scat_dispersion_imag
_atom_type_scat_source
C C 0.0033 0.0016 'International Tables Vol C Tables 4.2.6.8 and 6.1.1.4'
H H 0.0000 0.0000 'International Tables Vol C Tables 4.2.6.8 and 6.1.1.4'
Br Br -0.2901 2.4595 'International Tables Vol C Tables 4.2.6.8 and 6.1.1.4'
F F 0.0171 0.0103 'International Tables Vol C Tables 4.2.6.8 and 6.1.1.4'
N N 0.0061 0.0033 'International Tables Vol C Tables 4.2.6.8 and 6.1.1.4'
O O 0.0106 0.0060 'International Tables Vol C Tables 4.2.6.8 and 6.1.1.4'
S S 0.1246 0.1234 'International Tables Vol C Tables 4.2.6.8 and 6.1.1.4'
Zn Zn 0.2839 1.4301 'International Tables Vol C Tables 4.2.6.8 and 6.1.1.4'

loop_
_geom_angle_atom_site_label_1
_geom_angle_atom_site_label_2
_geom_angle_atom_site_label_3
_geom_angle
N2 Zn1 N1 74.45(6)
N2 Zn1 N3 74.23(6)
N1 Zn1 N3 147.62(6)
N2 Zn1 Br2 112.54(4)
N1 Zn1 Br2 100.79(4)
N3 Zn1 Br2 98.54(4)
N2 Zn1 Br1 135.56(4)
N1 Zn1 Br1 96.30(4)
N3 Zn1 Br1 100.26(4)
Br2 Zn1 Br1 111.892(11)
C8 O1 C16 119.06(15)
C1 N1 C5 118.37(17)
C1 N1 Zn1 125.26(14)
C5 N1 Zn1 116.36(12)
C6 N2 C10 119.54(16)
C6 N2 Zn1 120.13(12)
C10 N2 Zn1 120.18(13)
C15 N3 C11 118.72(17)
C15 N3 Zn1 124.51(13)
C11 N3 Zn1 116.52(13)
N1 C1 C2 122.35(19)
N1 C1 H1 118.8
C2 C1 H1 118.8
C3 C2 C1 119.24(19)
C3 C2 H2 120.4
C1 C2 H2 120.4
C2 C3 C4 118.83(19)
C2 C3 H3 120.6
C4 C3 H3 120.6
C5 C4 C3 118.57(19)
C5 C4 H4 120.7
C3 C4 H4 120.7
N1 C5 C4 122.63(18)
N1 C5 C6 114.47(17)
C4 C5 C6 122.89(18)
N2 C6 C7 122.51(17)
N2 C6 C5 114.17(17)
C7 C6 C5 123.30(18)
C6 C7 C8 117.66(18)
C6 C7 H7 121.2
C8 C7 H7 121.2
O1 C8 C7 124.79(18)
O1 C8 C9 115.32(17)
C7 C8 C9 119.89(18)
C10 C9 C8 118.66(17)
C10 C9 H9 120.7
C8 C9 H9 120.7
N2 C10 C9 121.68(18)
N2 C10 C11 114.09(16)
C9 C10 C11 124.23(17)
N3 C11 C12 122.28(18)
N3 C11 C10 114.46(16)
C12 C11 C10 123.26(17)
C13 C12 C11 118.07(18)
C13 C12 H12 121.0
C11 C12 H12 121.0
C14 C13 C12 119.60(19)
C14 C13 H13 120.2
C12 C13 H13 120.2
C13 C14 C15 119.02(19)
C13 C14 H14 120.5
C15 C14 H14 120.5
N3 C15 C14 122.28(18)
N3 C15 H15 118.9
C14 C15 H15 118.9
O1 C16 C17 106.65(16)
O1 C16 H16A 110.4
C17 C16 H16A 110.4
O1 C16 H16B 110.4
C17 C16 H16B 110.4
H16A C16 H16B 108.6
C16 C17 C18 111.24(17)
C16 C17 H17A 109.4
C18 C17 H17A 109.4
C16 C17 H17B 109.4
C18 C17 H17B 109.4
H17A C17 H17B 108.0
C19 C18 C17 112.45(17)
C19 C18 H18A 109.1
C17 C18 H18A 109.1
C19 C18 H18B 109.1
C17 C18 H18B 109.1
H18A C18 H18B 107.8
F2 C19 F1 106.43(16)
F2 C19 C18 111.47(16)
F1 C19 C18 110.99(17)
F2 C19 C20 107.05(16)
F1 C19 C20 107.86(15)
C18 C19 C20 112.74(17)
F3 C20 F4 108.39(16)
F3 C20 C19 107.90(15)
F4 C20 C19 107.48(16)
F3 C20 C21 107.69(16)
F4 C20 C21 107.28(15)
C19 C20 C21 117.80(17)
F5 C21 F6 108.59(16)
F5 C21 C20 109.41(16)
F6 C21 C20 108.49(15)
F5 C21 C22 108.50(15)
F6 C21 C22 108.39(16)
C20 C21 C22 113.35(16)
F7 C22 F8 108.45(17)
F7 C22 C23 108.46(17)
F8 C22 C23 108.19(15)
F7 C22 C21 109.06(15)
F8 C22 C21 108.34(16)
C23 C22 C21 114.21(17)
F9 C23 F10 108.85(18)
F9 C23 C22 108.83(17)
F10 C23 C22 108.30(16)
F9 C23 C24 108.66(16)
F10 C23 C24 107.57(16)
C22 C23 C24 114.52(17)
F12 C24 F11 108.32(17)
F12 C24 C25 108.67(17)
F11 C24 C25 108.33(18)
F12 C24 C23 108.60(17)
F11 C24 C23 109.51(16)
C25 C24 C23 113.30(17)
F14 C25 F13 108.47(19)
F14 C25 C26 107.2(2)
F13 C25 C26 107.2(2)
F14 C25 C24 109.06(19)
F13 C25 C24 109.50(18)
C26 C25 C24 115.13(18)
F16 C26 F15 109.3(2)
F16 C26 F17 107.5(2)
F15 C26 F17 108.6(2)
F16 C26 C25 111.1(2)
F15 C26 C25 110.7(2)
F17 C26 C25 109.55(19)
O2 S1 C28 106.35(13)
O2 S1 C27 107.65(13)
C28 S1 C27 97.84(12)
S1 C27 H27A 109.5
S1 C27 H27B 109.5
H27A C27 H27B 109.5
S1 C27 H27C 109.5
H27A C27 H27C 109.5
H27B C27 H27C 109.5
S1 C28 H28A 109.5
S1 C28 H28B 109.5
H28A C28 H28B 109.5
S1 C28 H28C 109.5
H28A C28 H28C 109.5
H28B C28 H28C 109.5

loop_
_geom_bond_atom_site_label_1
_geom_bond_atom_site_label_2
_geom_bond_distance
_geom_bond_publ_flag
Br1 Zn1 2.4160(3) yes
Br2 Zn1 2.4138(3) yes
Zn1 N2 2.0979(16) yes
Zn1 N1 2.1946(17) yes
Zn1 N3 2.2009(16) yes
F1 C19 1.362(2) ?
F2 C19 1.359(2) ?
F3 C20 1.344(2) ?
F4 C20 1.362(2) ?
F5 C21 1.340(2) ?
F6 C21 1.345(2) ?
F7 C22 1.339(2) ?
F8 C22 1.344(2) ?
F9 C23 1.332(2) ?
F10 C23 1.346(2) ?
F11 C24 1.340(2) ?
F12 C24 1.336(2) ?
F13 C25 1.337(3) ?
F14 C25 1.337(3) ?
F15 C26 1.322(3) ?
F16 C26 1.307(3) ?
F17 C26 1.324(3) ?
O1 C8 1.344(2) ?
O1 C16 1.441(2) ?
N1 C1 1.334(2) ?
N1 C5 1.347(2) ?
N2 C6 1.339(2) ?
N2 C10 1.349(2) ?
N3 C15 1.339(3) ?
N3 C11 1.347(2) ?
C1 C2 1.388(3) ?
C1 H1 0.9500 ?
C2 C3 1.378(3) ?
C2 H2 0.9500 ?
C3 C4 1.390(3) ?
C3 H3 0.9500 ?
C4 C5 1.383(3) ?
C4 H4 0.9500 ?
C5 C6 1.491(3) ?
C6 C7 1.390(3) ?
C7 C8 1.393(3) ?
C7 H7 0.9500 ?
C8 C9 1.394(3) ?
C9 C10 1.380(3) ?
C9 H9 0.9500 ?
C10 C11 1.487(3) ?
C11 C12 1.393(3) ?
C12 C13 1.387(3) ?
C12 H12 0.9500 ?
C13 C14 1.379(3) ?
C13 H13 0.9500 ?
C14 C15 1.381(3) ?
C14 H14 0.9500 ?
C15 H15 0.9500 ?
C16 C17 1.516(3) ?
C16 H16A 0.9900 ?
C16 H16B 0.9900 ?
C17 C18 1.532(3) ?
C17 H17A 0.9900 ?
C17 H17B 0.9900 ?
C18 C19 1.505(3) ?
C18 H18A 0.9900 ?
C18 H18B 0.9900 ?
C19 C20 1.548(3) ?
C20 C21 1.549(3) ?
C21 C22 1.562(3) ?
C22 C23 1.546(3) ?
C23 C24 1.557(3) ?
C24 C25 1.547(3) ?
C25 C26 1.543(3) ?
S1 O2 1.490(2) ?
S1 C28 1.782(2) ?
S1 C27 1.784(2) ?
C27 H27A 0.9800 ?
C27 H27B 0.9800 ?
C27 H27C 0.9800 ?
C28 H28A 0.9800 ?
C28 H28B 0.9800 ?
C28 H28C 0.9800 ?

loop_
_geom_torsion_atom_site_label_1
_geom_torsion_atom_site_label_2
_geom_torsion_atom_site_label_3
_geom_torsion_atom_site_label_4
_geom_torsion
C5 N1 C1 C2 -0.2(3)
Zn1 N1 C1 C2 178.28(14)
N1 C1 C2 C3 0.5(3)
C1 C2 C3 C4 -0.7(3)
C2 C3 C4 C5 0.7(3)
C1 N1 C5 C4 0.2(3)
Zn1 N1 C5 C4 -178.41(14)
C1 N1 C5 C6 -178.93(16)
Zn1 N1 C5 C6 2.4(2)
C3 C4 C5 N1 -0.5(3)
C3 C4 C5 C6 178.60(17)
C10 N2 C6 C7 -1.1(3)
Zn1 N2 C6 C7 174.59(14)
C10 N2 C6 C5 177.63(15)
Zn1 N2 C6 C5 -6.7(2)
N1 C5 C6 N2 2.5(2)
C4 C5 C6 N2 -176.64(17)
N1 C5 C6 C7 -178.79(17)
C4 C5 C6 C7 2.1(3)
N2 C6 C7 C8 -1.0(3)
C5 C6 C7 C8 -179.61(17)
C16 O1 C8 C7 -7.1(3)
C16 O1 C8 C9 173.40(17)
C6 C7 C8 O1 -177.39(18)
C6 C7 C8 C9 2.1(3)
O1 C8 C9 C10 178.38(17)
C7 C8 C9 C10 -1.2(3)
C6 N2 C10 C9 2.1(3)
Zn1 N2 C10 C9 -173.57(14)
C6 N2 C10 C11 -177.74(16)
Zn1 N2 C10 C11 6.6(2)
C8 C9 C10 N2 -1.0(3)
C8 C9 C10 C11 178.86(17)
C15 N3 C11 C12 0.7(3)
Zn1 N3 C11 C12 175.26(14)
C15 N3 C11 C10 -178.64(16)
Zn1 N3 C11 C10 -4.1(2)
N2 C10 C11 N3 -1.3(2)
C9 C10 C11 N3 178.85(17)
N2 C10 C11 C12 179.33(17)
C9 C10 C11 C12 -0.5(3)
N3 C11 C12 C13 -1.2(3)
C10 C11 C12 C13 178.14(18)
C11 C12 C13 C14 0.2(3)
C12 C13 C14 C15 1.1(3)
C11 N3 C15 C14 0.7(3)
Zn1 N3 C15 C14 -173.39(15)
C13 C14 C15 N3 -1.6(3)
C8 O1 C16 C17 172.10(17)
O1 C16 C17 C18 47.3(2)
C16 C17 C18 C19 172.24(17)
C17 C18 C19 F2 52.8(2)
C17 C18 C19 F1 -65.7(2)
C17 C18 C19 C20 173.18(17)
F2 C19 C20 F3 74.36(19)
F1 C19 C20 F3 -171.45(15)
C18 C19 C20 F3 -48.6(2)
F2 C19 C20 F4 -168.94(15)
F1 C19 C20 F4 -54.8(2)
C18 C19 C20 F4 68.1(2)
F2 C19 C20 C21 -47.7(2)
F1 C19 C20 C21 66.5(2)
C18 C19 C20 C21 -170.65(17)
F3 C20 C21 F5 -169.83(14)
F4 C20 C21 F5 73.69(19)
C19 C20 C21 F5 -47.6(2)
F3 C20 C21 F6 -51.5(2)
F4 C20 C21 F6 -168.00(15)
C19 C20 C21 F6 70.7(2)
F3 C20 C21 C22 68.9(2)
F4 C20 C21 C22 -47.6(2)
C19 C20 C21 C22 -168.86(16)
F5 C21 C22 F7 -161.80(16)
F6 C21 C22 F7 80.5(2)
C20 C21 C22 F7 -40.1(2)
F5 C21 C22 F8 -43.9(2)
F6 C21 C22 F8 -161.70(15)
C20 C21 C22 F8 77.8(2)
F5 C21 C22 C23 76.7(2)
F6 C21 C22 C23 -41.1(2)
C20 C21 C22 C23 -161.56(16)
F7 C22 C23 F9 -167.62(16)
F8 C22 C23 F9 74.9(2)
C21 C22 C23 F9 -45.8(2)
F7 C22 C23 F10 -49.4(2)
F8 C22 C23 F10 -166.88(16)
C21 C22 C23 F10 72.4(2)
F7 C22 C23 C24 70.6(2)
F8 C22 C23 C24 -46.9(2)
C21 C22 C23 C24 -167.58(16)
F9 C23 C24 F12 -44.8(2)
F10 C23 C24 F12 -162.48(17)
C22 C23 C24 F12 77.1(2)
F9 C23 C24 F11 -162.91(16)
F10 C23 C24 F11 79.4(2)
C22 C23 C24 F11 -41.0(2)
F9 C23 C24 C25 76.0(2)
F10 C23 C24 C25 -41.6(2)
C22 C23 C24 C25 -162.07(18)
F12 C24 C25 F14 -162.30(17)
F11 C24 C25 F14 -44.8(2)
C23 C24 C25 F14 76.9(2)
F12 C24 C25 F13 79.1(2)
F11 C24 C25 F13 -163.37(17)
C23 C24 C25 F13 -41.7(2)
F12 C24 C25 C26 -41.8(3)
F11 C24 C25 C26 75.7(3)
C23 C24 C25 C26 -162.6(2)
F14 C25 C26 F16 -166.2(2)
F13 C25 C26 F16 -49.9(3)
C24 C25 C26 F16 72.2(3)
F14 C25 C26 F15 72.1(3)
F13 C25 C26 F15 -171.6(2)
C24 C25 C26 F15 -49.4(3)
F14 C25 C26 F17 -47.6(3)
F13 C25 C26 F17 68.7(3)
C24 C25 C26 F17 -169.1(2)
